data_4516174
loop_
_publ_author_name
'Grolleau, J\'er\'emie'
'Petrov, Ravil'
'Allain, Magali'
'Skene, William G.'
'Fr\`ere, Pierre'

_publ_section_title
;
 Solid-State Emission Enhancement via Molecular Engineering of Benzofuran
 Derivatives.
;
_journal_issue 12
_journal_name_full 'ACS omega'
_journal_page_first 18542
_journal_page_last 18552
_journal_paper_doi 10.1021/acsomega.8b02384
_journal_volume 3
_journal_year 2018
_chemical_absolute_configuration ad
_chemical_formula_moiety 'C19 H11 N1 O2'
_chemical_formula_sum 'C19 H11 N O2'
_chemical_formula_weight 285.29
_space_group_IT_number 7
_space_group_name_Hall 'P -2yc'
_space_group_name_H-M_alt 'P 1 c 1'
_symmetry_cell_setting monoclinic
_symmetry_space_group_name_Hall 'P -2yc'
_symmetry_space_group_name_H-M 'P 1 c 1'
_atom_sites_solution_hydrogens geom
_atom_sites_solution_primary direct
_atom_sites_solution_secondary difmap
_audit_creation_date 2015-09-14T17:13:57-00:00
_audit_creation_method 'WinGX routine CIF_UPDATE'
_cell_angle_alpha 90
_cell_angle_beta 94.535(4)
_cell_angle_gamma 90
_cell_formula_units_Z 2
_cell_length_a 5.8430(2)
_cell_length_b 3.9026(2)
_cell_length_c 30.318(2)
_cell_measurement_reflns_used 1752
_cell_measurement_temperature 293.0(10)
_cell_measurement_theta_max 75.701
_cell_measurement_theta_min 5.831
_cell_volume 689.17(6)
_computing_cell_refinement 'CrysAlisPro, Agilent Technologies, V1.171.37.35g'
_computing_data_collection 'CrysAlisPro, Agilent Technologies, V1.171.37.35g'
_computing_data_reduction 'CrysAlisPro, Agilent Technologies, V1.171.37.35g'
_computing_molecular_graphics 'DIAMOND 3.2k (Crystal Impact GbR, 2014)'
_computing_publication_material 'WinGX publication routines (Farrugia, 1999)'
_computing_structure_refinement 'SHELXL-97 (Sheldrick, 2008)'
_computing_structure_solution 'SHELXS-97 (Sheldrick, 2008)'
_diffrn_ambient_temperature 293.0(10)
_diffrn_detector_area_resol_mean 5.199
_diffrn_measured_fraction_theta_full 0.984
_diffrn_measured_fraction_theta_max 0.984
_diffrn_measurement_device_type 'SuperNova, Single source at offset, AtlasS2'
_diffrn_measurement_method '\w scans'
_diffrn_radiation_monochromator mirror
_diffrn_radiation_probe x-ray
_diffrn_radiation_type CuK\a
_diffrn_radiation_wavelength 1.54184
_diffrn_reflns_av_R_equivalents 0.0142
_diffrn_reflns_limit_h_max 7
_diffrn_reflns_limit_h_min -7
_diffrn_reflns_limit_k_max 4
_diffrn_reflns_limit_k_min -4
_diffrn_reflns_limit_l_max 37
_diffrn_reflns_limit_l_min -33
_diffrn_reflns_number 2870
_diffrn_reflns_theta_full 76.21
_diffrn_reflns_theta_max 76.21
_diffrn_reflns_theta_min 5.86
_exptl_absorpt_coefficient_mu 0.724
_exptl_absorpt_correction_T_max 1
_exptl_absorpt_correction_T_min 0.54279
_exptl_absorpt_correction_type multi-scan
_exptl_absorpt_process_details
;
        CrysAlisPro, Agilent Technologies,
        Version 1.171.37.35g (release 09-12-2014 CrysAlis171 .NET)
        (compiled Dec  9 2014,15:38:47)
        Empirical absorption correction using spherical harmonics,
 implemented in SCALE3 ABSPACK scaling algorithm.
;
_exptl_crystal_colour yellow
_exptl_crystal_density_diffrn 1.375
_exptl_crystal_density_method 'not measured'
_exptl_crystal_description plate
_exptl_crystal_F_000 296
_exptl_crystal_size_max 0.2649
_exptl_crystal_size_mid 0.1054
_exptl_crystal_size_min 0.0769
_refine_diff_density_max 0.253
_refine_diff_density_min -0.252
_refine_ls_abs_structure_details 'Flack H D (1983), Acta Cryst. A39, 876-881'
_refine_ls_abs_structure_Flack 0.0(5)
_refine_ls_extinction_method none
_refine_ls_goodness_of_fit_ref 1.119
_refine_ls_hydrogen_treatment constr
_refine_ls_matrix_type full
_refine_ls_number_parameters 199
_refine_ls_number_reflns 1873
_refine_ls_number_restraints 2
_refine_ls_restrained_S_all 1.118
_refine_ls_R_factor_all 0.0547
_refine_ls_R_factor_gt 0.0498
_refine_ls_shift/su_max 0
_refine_ls_structure_factor_coef Fsqd
_refine_ls_weighting_details 'calc w=1/[\s^2^(Fo^2^)+(0.0650P)^2^+0.4066P] where P=(Fo^2^+2Fc^2^)/3'
_refine_ls_weighting_scheme calc
_refine_ls_wR_factor_gt 0.1352
_refine_ls_wR_factor_ref 0.1484
_reflns_number_gt 1772
_reflns_number_total 1873
_reflns_threshold_expression >2sigma(I)
_cod_data_source_file ao8b02384_si_003.cif
_cod_data_source_block pfpdb690
_cod_original_cell_volume 689.18(6)
_cod_database_code 4516174

loop_
_symmetry_equiv_pos_as_xyz
'x, y, z'
'x, -y, z+1/2'

loop_
_atom_site_label
_atom_site_type_symbol
_atom_site_fract_x
_atom_site_fract_y
_atom_site_fract_z
_atom_site_U_iso_or_equiv
_atom_site_adp_type
_atom_site_occupancy
_atom_site_calc_flag
_atom_site_refinement_flags
C1 C 0.2447(7) 0.3661(10) 0.94743(13) 0.0442(9) Uani 1 d .
C2 C 0.4287(7) 0.2900(12) 0.97713(16) 0.0554(11) Uani 1 d .
H2 H 0.5599 0.1829 0.9683 0.066 Uiso 1 calc R
C3 C 0.4076(8) 0.3813(13) 1.02056(16) 0.0577(11) Uani 1 d .
H3 H 0.5265 0.3344 1.0419 0.069 Uiso 1 calc R
C4 C 0.2086(9) 0.5440(12) 1.03268(15) 0.0558(10) Uani 1 d .
H4 H 0.1981 0.6031 1.0622 0.067 Uiso 1 calc R
C5 C 0.0282(8) 0.6191(12) 1.00244(16) 0.0548(10) Uani 1 d .
H5 H -0.1029 0.7265 1.0112 0.066 Uiso 1 calc R
C6 C 0.0467(7) 0.5306(10) 0.95852(14) 0.0472(9) Uani 1 d .
C7 C -0.0984(7) 0.5652(11) 0.91825(14) 0.0479(9) Uani 1 d .
H7 H -0.243 0.6661 0.9151 0.058 Uiso 1 calc R
C8 C 0.0142(7) 0.4247(10) 0.88622(14) 0.0450(8) Uani 1 d .
C9 C -0.0472(7) 0.3805(10) 0.83946(14) 0.0445(8) Uani 1 d .
C10 C -0.2684(6) 0.5353(11) 0.82558(14) 0.0490(9) Uani 1 d .
C11 C 0.0845(7) 0.2175(10) 0.81185(14) 0.0458(9) Uani 1 d .
H11 H 0.225 0.1369 0.8242 0.055 Uiso 1 calc R
C12 C 0.0340(6) 0.1517(10) 0.76491(14) 0.0442(8) Uani 1 d .
C13 C 0.1632(7) 0.0022(10) 0.73599(15) 0.0473(9) Uani 1 d .
H13 H 0.3098 -0.0875 0.742 0.057 Uiso 1 calc R
C14 C 0.0329(6) 0.0062(9) 0.69382(13) 0.0428(8) Uani 1 d .
C15 C -0.1718(7) 0.1701(10) 0.70186(14) 0.0446(9) Uani 1 d .
C16 C -0.3481(7) 0.2257(11) 0.66982(15) 0.0512(10) Uani 1 d .
H16 H -0.4842 0.3317 0.6761 0.061 Uiso 1 calc R
C17 C -0.3107(8) 0.1144(12) 0.62752(15) 0.0549(10) Uani 1 d .
H17 H -0.4249 0.1487 0.6048 0.066 Uiso 1 calc R
C18 C -0.1088(8) -0.0462(12) 0.61795(15) 0.0552(11) Uani 1 d .
H18 H -0.0904 -0.1173 0.5892 0.066 Uiso 1 calc R
C19 C 0.0636(8) -0.1014(12) 0.65040(15) 0.0520(10) Uani 1 d .
H19 H 0.199 -0.2084 0.6438 0.062 Uiso 1 calc R
N1 N -0.4403(6) 0.6711(11) 0.81775(16) 0.0687(11) Uani 1 d .
O1 O 0.2269(4) 0.3007(8) 0.90220(9) 0.0504(7) Uani 1 d .
O2 O -0.1734(4) 0.2603(7) 0.74554(9) 0.0472(7) Uani 1 d .

loop_
_atom_site_aniso_label
_atom_site_aniso_U_11
_atom_site_aniso_U_22
_atom_site_aniso_U_33
_atom_site_aniso_U_23
_atom_site_aniso_U_13
_atom_site_aniso_U_12
C1 0.049(2) 0.0438(18) 0.039(2) 0.0005(16) -0.0011(16) -0.0109(16)
C2 0.045(2) 0.061(2) 0.060(3) 0.011(2) 0.004(2) 0.0022(18)
C3 0.052(2) 0.069(3) 0.049(2) 0.007(2) -0.0114(19) -0.011(2)
C4 0.062(3) 0.066(2) 0.039(2) 0.002(2) 0.0041(19) -0.017(2)
C5 0.050(2) 0.062(2) 0.054(3) -0.003(2) 0.0110(19) -0.004(2)
C6 0.045(2) 0.0459(19) 0.050(2) 0.0025(17) 0.0000(18) -0.0098(16)
C7 0.045(2) 0.051(2) 0.048(2) -0.0020(17) 0.0022(17) -0.0012(16)
C8 0.0390(18) 0.048(2) 0.047(2) 0.0076(16) -0.0053(15) -0.0062(15)
C9 0.0401(18) 0.0432(18) 0.049(2) 0.0037(16) -0.0007(16) -0.0060(15)
C10 0.041(2) 0.052(2) 0.053(2) 0.0029(18) -0.0011(16) 0.0008(16)
C11 0.0390(19) 0.052(2) 0.045(2) 0.0067(16) -0.0025(15) -0.0022(16)
C12 0.0340(17) 0.047(2) 0.051(2) 0.0067(16) 0.0003(16) -0.0003(14)
C13 0.0346(19) 0.055(2) 0.052(2) 0.0047(17) 0.0012(17) 0.0046(15)
C14 0.039(2) 0.0442(19) 0.045(2) 0.0010(16) 0.0000(16) -0.0030(15)
C15 0.0374(18) 0.0455(19) 0.051(2) 0.0028(17) 0.0046(16) -0.0037(15)
C16 0.040(2) 0.055(2) 0.058(3) 0.0067(19) -0.0014(19) 0.0004(17)
C17 0.051(2) 0.062(2) 0.050(2) 0.008(2) -0.0072(19) -0.004(2)
C18 0.058(3) 0.060(2) 0.047(3) -0.004(2) 0.004(2) -0.009(2)
C19 0.045(2) 0.057(2) 0.054(3) -0.0031(19) 0.0054(18) -0.0006(18)
N1 0.046(2) 0.080(3) 0.079(3) 0.007(2) -0.0003(18) 0.0136(19)
O1 0.0462(15) 0.0570(16) 0.0483(17) 0.0002(12) 0.0051(13) 0.0022(12)
O2 0.0391(14) 0.0584(16) 0.0437(16) 0.0010(12) 0.0012(12) 0.0010(11)

loop_
_atom_type_symbol
_atom_type_description
_atom_type_scat_dispersion_real
_atom_type_scat_dispersion_imag
_atom_type_scat_source
C C 0.0181 0.0091 'International Tables Vol C Tables 4.2.6.8 and 6.1.1.4'
H H 0 0 'International Tables Vol C Tables 4.2.6.8 and 6.1.1.4'
N N 0.0311 0.018 'International Tables Vol C Tables 4.2.6.8 and 6.1.1.4'
O O 0.0492 0.0322 'International Tables Vol C Tables 4.2.6.8 and 6.1.1.4'

loop_
_geom_angle_atom_site_label_1
_geom_angle_atom_site_label_2
_geom_angle_atom_site_label_3
_geom_angle
C2 C1 C6 124.3(4)
C2 C1 O1 126.7(4)
C6 C1 O1 109.0(4)
C1 C2 C3 116.4(4)
C1 C2 H2 121.8
C3 C2 H2 121.8
C2 C3 C4 120.4(4)
C2 C3 H3 119.8
C4 C3 H3 119.8
C5 C4 C3 122.1(4)
C5 C4 H4 118.9
C3 C4 H4 118.9
C4 C5 C6 118.3(4)
C4 C5 H5 120.9
C6 C5 H5 120.9
C5 C6 C1 118.5(4)
C5 C6 C7 135.0(4)
C1 C6 C7 106.5(4)
C8 C7 C6 106.8(4)
C8 C7 H7 126.6
C6 C7 H7 126.6
C7 C8 O1 111.7(4)
C7 C8 C9 131.7(4)
O1 C8 C9 116.6(4)
C11 C9 C8 123.9(4)
C11 C9 C10 123.8(3)
C8 C9 C10 112.3(4)
N1 C10 C9 174.6(5)
C9 C11 C12 127.8(4)
C9 C11 H11 116.1
C12 C11 H11 116.1
C13 C12 O2 112.3(4)
C13 C12 C11 129.7(4)
O2 C12 C11 118.0(3)
C12 C13 C14 107.0(4)
C12 C13 H13 126.5
C14 C13 H13 126.5
C15 C14 C19 118.3(4)
C15 C14 C13 104.6(4)
C19 C14 C13 137.1(4)
O2 C15 C16 125.4(4)
O2 C15 C14 111.0(4)
C16 C15 C14 123.6(4)
C15 C16 C17 116.1(4)
C15 C16 H16 122
C17 C16 H16 122
C18 C17 C16 122.3(4)
C18 C17 H17 118.9
C16 C17 H17 118.9
C19 C18 C17 120.7(4)
C19 C18 H18 119.6
C17 C18 H18 119.6
C18 C19 C14 119.0(4)
C18 C19 H19 120.5
C14 C19 H19 120.5
C8 O1 C1 106.0(3)
C15 O2 C12 105.1(3)

loop_
_geom_bond_atom_site_label_1
_geom_bond_atom_site_label_2
_geom_bond_distance
C1 C2 1.379(6)
C1 C6 1.388(6)
C1 O1 1.391(5)
C2 C3 1.379(7)
C2 H2 0.93
C3 C4 1.400(7)
C3 H3 0.93
C4 C5 1.373(7)
C4 H4 0.93
C5 C6 1.388(6)
C5 H5 0.93
C6 C7 1.437(6)
C7 C8 1.333(6)
C7 H7 0.93
C8 O1 1.385(5)
C8 C9 1.445(5)
C9 C11 1.342(5)
C9 C10 1.458(5)
C10 N1 1.144(5)
C11 C12 1.453(6)
C11 H11 0.93
C12 C13 1.335(6)
C12 O2 1.372(4)
C13 C14 1.435(6)
C13 H13 0.93
C14 C15 1.395(6)
C14 C19 1.407(6)
C15 O2 1.371(5)
C15 C16 1.376(6)
C16 C17 1.388(7)
C16 H16 0.93
C17 C18 1.386(7)
C17 H17 0.93
C18 C19 1.368(6)
C18 H18 0.93
C19 H19 0.93
